data_4515857
loop_
_publ_author_name
'Li, Sheng-Yong'
'Sun, Zuo-Bang'
'Zhao, Cui-Hua'

_publ_section_title
;
 Impact of the 2,2'-Bithienyl Framework on the Charge-Transfer Emission of
 Triarylborane-Based o,o'-Substituted Biaryls.
;
_journal_issue 10
_journal_name_full 'ACS omega'
_journal_page_first 12730
_journal_page_last 12736
_journal_paper_doi 10.1021/acsomega.8b02004
_journal_volume 3
_journal_year 2018
_chemical_formula_moiety 'C28 H32 B N S2'
_chemical_formula_sum 'C28 H32 B N S2'
_chemical_formula_weight 457.47
_space_group_crystal_system monoclinic
_space_group_IT_number 14
_space_group_name_Hall '-P 2yn'
_space_group_name_H-M_alt 'P 1 21/n 1'
_atom_sites_solution_hydrogens geom
_audit_creation_date 2018-07-27
_audit_creation_method
;
Olex2 1.2
(compiled 2018.05.29 svn.r3508 for OlexSys, GUI svn.r5506)
;
_cell_angle_alpha 90
_cell_angle_beta 117.124(3)
_cell_angle_gamma 90
_cell_formula_units_Z 4
_cell_length_a 16.9687(7)
_cell_length_b 9.9050(9)
_cell_length_c 17.5869(10)
_cell_measurement_reflns_used 1421
_cell_measurement_temperature 293(2)
_cell_measurement_theta_max 63.633
_cell_measurement_theta_min 7.376
_cell_volume 2630.8(3)
_computing_cell_refinement 'SAINT V8.30C (?, 2016)'
_computing_data_reduction 'SAINT V8.30C (?, 2016)'
_computing_molecular_graphics 'Olex2 (Dolomanov et al., 2009)'
_computing_publication_material 'Olex2 (Dolomanov et al., 2009)'
_computing_structure_refinement 'XL (Sheldrick, 2008)'
_computing_structure_solution
;
Superflip (Palatinus & Chapuis, 2007;Palatinus & van der Lee, 2008;
Palatinus et al., 2012)
;
_diffrn_ambient_temperature 293
_diffrn_measured_fraction_theta_full 0.982
_diffrn_measured_fraction_theta_max 0.982
_diffrn_measurement_device_type 'Bruker APEX-II CCD'
_diffrn_radiation_monochromator graphite
_diffrn_radiation_type MoK\a
_diffrn_radiation_wavelength 0.710
_diffrn_reflns_av_R_equivalents 0.0263
_diffrn_reflns_av_unetI/netI 0.0229
_diffrn_reflns_Laue_measured_fraction_full 0.982
_diffrn_reflns_Laue_measured_fraction_max 0.982
_diffrn_reflns_limit_h_max 19
_diffrn_reflns_limit_h_min -19
_diffrn_reflns_limit_k_max 11
_diffrn_reflns_limit_k_min -11
_diffrn_reflns_limit_l_max 20
_diffrn_reflns_limit_l_min -20
_diffrn_reflns_number 15008
_diffrn_reflns_point_group_measured_fraction_full 0.982
_diffrn_reflns_point_group_measured_fraction_max 0.982
_diffrn_reflns_theta_full 24.407
_diffrn_reflns_theta_max 24.407
_diffrn_reflns_theta_min 1.381
_exptl_absorpt_coefficient_mu 0.218
_exptl_crystal_colour 'clear light yellow'
_exptl_crystal_colour_lustre clear
_exptl_crystal_colour_modifier light
_exptl_crystal_colour_primary yellow
_exptl_crystal_density_diffrn 1.155
_exptl_crystal_density_method 'not measured'
_exptl_crystal_description block
_exptl_crystal_F_000 976
_exptl_crystal_size_max 0.15
_exptl_crystal_size_mid 0.1
_exptl_crystal_size_min 0.1
_refine_diff_density_max 0.470
_refine_diff_density_min -0.345
_refine_diff_density_rms 0.034
_refine_ls_extinction_coef 0.0141(15)
_refine_ls_extinction_expression Fc^*^=kFc[1+0.001xFc^2^\l^3^/sin(2\q)]^-1/4^
_refine_ls_extinction_method 'SHELXL-2014/7 (Sheldrick 2014'
_refine_ls_goodness_of_fit_ref 1.098
_refine_ls_hydrogen_treatment constr
_refine_ls_matrix_type full
_refine_ls_number_parameters 298
_refine_ls_number_reflns 4276
_refine_ls_number_restraints 0
_refine_ls_restrained_S_all 1.098
_refine_ls_R_factor_all 0.0606
_refine_ls_R_factor_gt 0.0518
_refine_ls_shift/su_max 0.000
_refine_ls_shift/su_mean 0.000
_refine_ls_structure_factor_coef Fsqd
_refine_ls_weighting_details 'w=1/[\s^2^(Fo^2^)+(0.0701P)^2^+0.7401P] where P=(Fo^2^+2Fc^2^)/3'
_refine_ls_weighting_scheme calc
_refine_ls_wR_factor_gt 0.1408
_refine_ls_wR_factor_ref 0.1500
_reflns_Friedel_coverage 0.000
_reflns_number_gt 3523
_reflns_number_total 4276
_reflns_threshold_expression 'I > 2\s(I)'
_cod_data_source_file ao8b02004_si_003.cif
_cod_data_source_block p
_cod_database_code 4515857
_shelx_shelxl_version_number 2014/7
_shelx_space_group_comment
;
The symmetry employed for this shelxl refinement is uniquely defined
by the following loop, which should always be used as a source of
symmetry information in preference to the above space-group names.
They are only intended as comments.
;
_shelx_estimated_absorpt_t_max 0.979
_shelx_estimated_absorpt_t_min 0.968
_olex2_refinement_description
;
1. Fixed Uiso
 At 1.2 times of:
  All C(H) groups
 At 1.5 times of:
  All C(H,H,H) groups
2.a Aromatic/amide H refined with riding coordinates:
 C25(H25), C36(H36), C42(H42), C68(H68), C102(H102), C108(H108), C112(H112),
 C114(H114)
2.b Idealised Me refined as rotating group:
 C5(H5A,H5B,H5C), C2AA(H2AA,H2AB,H2AC), C16(H16A,H16B,H16C), C96(H96A,H96B,
 H96C), C0AA(H0AA,H0AB,H0AC), C1AA(H1AA,H1AB,H1AC), C2(H2A,H2B,H2C), C1(H1A,H1B,
 H1C)
;
_olex2_submission_special_instructions 'No special instructions were received'

loop_
_space_group_symop_operation_xyz
'x, y, z'
'-x+1/2, y+1/2, -z+1/2'
'-x, -y, -z'
'x-1/2, -y-1/2, z-1/2'

loop_
_atom_site_label
_atom_site_type_symbol
_atom_site_fract_x
_atom_site_fract_y
_atom_site_fract_z
_atom_site_U_iso_or_equiv
_atom_site_adp_type
_atom_site_occupancy
_atom_site_site_symmetry_order
_atom_site_calc_flag
_atom_site_refinement_flags_posn
S4 S 0.60521(5) 0.14617(12) 0.31134(6) 0.1248(4) Uani 1 1 d .
S8 S 0.71320(7) 0.41487(10) 0.27280(4) 0.1113(4) Uani 1 1 d .
C5 C 0.56306(15) 0.4025(3) 0.43508(16) 0.0780(7) Uani 1 1 d .
H5A H 0.5273 0.3454 0.3877 0.117 Uiso 1 1 calc GR
H5B H 0.5973 0.4622 0.4188 0.117 Uiso 1 1 calc GR
H5C H 0.5255 0.4546 0.4514 0.117 Uiso 1 1 calc GR
C2AA C 0.9708(3) 0.8761(3) 0.7707(2) 0.1153(12) Uani 1 1 d .
H2AA H 0.9766 0.8489 0.8254 0.173 Uiso 1 1 calc GR
H2AB H 0.9416 0.9620 0.7554 0.173 Uiso 1 1 calc GR
H2AC H 1.0285 0.8831 0.7734 0.173 Uiso 1 1 calc GR
C16 C 0.95672(19) 0.4985(3) 0.5760(2) 0.0969(9) Uani 1 1 d .
H16A H 0.9405 0.5231 0.5180 0.145 Uiso 1 1 calc GR
H16B H 0.9413 0.4058 0.5781 0.145 Uiso 1 1 calc GR
H16C H 1.0194 0.5099 0.6101 0.145 Uiso 1 1 calc GR
C18 C 0.90809(16) 0.5874(2) 0.61032(15) 0.0681(6) Uani 1 1 d .
C25 C 0.95577(18) 0.6878(3) 0.66864(16) 0.0783(7) Uani 1 1 d .
H25 H 1.0156 0.6984 0.6841 0.094 Uiso 1 1 calc R
C29 C 0.9166(2) 0.7719(2) 0.70399(16) 0.0805(7) Uani 1 1 d .
C36 C 0.8280(2) 0.7553(3) 0.67959(16) 0.0794(7) Uani 1 1 d .
H36 H 0.8004 0.8129 0.7019 0.095 Uiso 1 1 calc R
C38 C 0.81787(14) 0.5675(2) 0.58710(13) 0.0585(5) Uani 1 1 d .
C42 C 0.58605(15) 0.2171(3) 0.53748(16) 0.0702(6) Uani 1 1 d .
H42 H 0.5250 0.2054 0.5087 0.084 Uiso 1 1 calc R
C50 C 0.76654(13) 0.2576(2) 0.62540(12) 0.0531(5) Uani 1 1 d .
C60 C 0.62448(13) 0.3165(2) 0.50951(13) 0.0576(5) Uani 1 1 d .
C66 C 0.77839(17) 0.6556(2) 0.62277(15) 0.0677(6) Uani 1 1 d .
C68 C 0.72531(16) 0.1571(2) 0.64894(14) 0.0662(6) Uani 1 1 d .
H68 H 0.7597 0.1023 0.6952 0.079 Uiso 1 1 calc R
C72 C 0.63513(18) 0.1351(2) 0.60628(16) 0.0720(6) Uani 1 1 d .
C74 C 0.70845(15) 0.2137(3) 0.37664(14) 0.0664(6) Uani 1 1 d .
C77 C 0.75110(15) 0.4581(2) 0.43042(13) 0.0618(5) Uani 1 1 d .
C86 C 0.71651(12) 0.33841(19) 0.55294(11) 0.0488(4) Uani 1 1 d .
C87 C 0.76235(17) 0.1169(2) 0.42958(16) 0.0679(6) Uani 1 1 d .
C96 C 0.68145(19) 0.6455(3) 0.5999(2) 0.0977(9) Uani 1 1 d .
H96A H 0.6673 0.7108 0.6321 0.147 Uiso 1 1 calc GR
H96B H 0.6688 0.5565 0.6129 0.147 Uiso 1 1 calc GR
H96C H 0.6465 0.6628 0.5399 0.147 Uiso 1 1 calc GR
C97 C 0.72516(15) 0.3564(2) 0.37004(13) 0.0651(6) Uani 1 1 d .
C102 C 0.7194(3) -0.0092(3) 0.4195(3) 0.1137(12) Uani 1 1 d .
H102 H 0.7471 -0.0848 0.4520 0.136 Uiso 1 1 calc R
C108 C 0.7610(2) 0.5823(3) 0.39439(19) 0.0923(9) Uani 1 1 d .
H108 H 0.7791 0.6622 0.4253 0.111 Uiso 1 1 calc R
C112 C 0.6362(3) -0.0093(4) 0.3596(4) 0.1448(18) Uani 1 1 d .
H112 H 0.5991 -0.0841 0.3453 0.174 Uiso 1 1 calc R
C114 C 0.7416(3) 0.5726(4) 0.3107(2) 0.1266(14) Uani 1 1 d .
H114 H 0.7437 0.6451 0.2780 0.152 Uiso 1 1 calc R
B0AA B 0.76254(14) 0.4505(2) 0.52381(14) 0.0523(5) Uani 1 1 d .
C0AA C 0.86523(15) 0.2749(3) 0.67840(14) 0.0711(6) Uani 1 1 d .
H0AA H 0.8867 0.2106 0.7243 0.107 Uiso 1 1 calc GR
H0AB H 0.8776 0.3647 0.7015 0.107 Uiso 1 1 calc GR
H0AC H 0.8941 0.2605 0.6431 0.107 Uiso 1 1 calc GR
C1AA C 0.5923(3) 0.0261(3) 0.6353(2) 0.1094(11) Uani 1 1 d .
H1AA H 0.6188 0.0253 0.6965 0.164 Uiso 1 1 calc GR
H1AB H 0.6009 -0.0600 0.6151 0.164 Uiso 1 1 calc GR
H1AC H 0.5301 0.0440 0.6125 0.164 Uiso 1 1 calc GR
N1 N 0.85143(14) 0.1383(2) 0.48683(13) 0.0751(6) Uani 1 1 d .
C2 C 0.90561(18) 0.1804(3) 0.4468(2) 0.0923(8) Uani 1 1 d .
H2A H 0.9109 0.1072 0.4136 0.139 Uiso 1 1 calc GR
H2B H 0.9634 0.2055 0.4901 0.139 Uiso 1 1 calc GR
H2C H 0.8784 0.2563 0.4102 0.139 Uiso 1 1 calc GR
C1 C 0.8944(3) 0.0305(4) 0.5490(3) 0.1323(15) Uani 1 1 d .
H1A H 0.8580 0.0065 0.5757 0.198 Uiso 1 1 calc GR
H1B H 0.9510 0.0612 0.5918 0.198 Uiso 1 1 calc GR
H1C H 0.9024 -0.0470 0.5205 0.198 Uiso 1 1 calc GR

loop_
_atom_site_aniso_label
_atom_site_aniso_U_11
_atom_site_aniso_U_22
_atom_site_aniso_U_33
_atom_site_aniso_U_23
_atom_site_aniso_U_13
_atom_site_aniso_U_12
S4 0.0666(5) 0.1733(10) 0.1190(7) -0.0757(7) 0.0288(4) -0.0293(5)
S8 0.1679(9) 0.1186(7) 0.0542(4) 0.0153(4) 0.0565(5) 0.0250(6)
C5 0.0533(12) 0.1037(19) 0.0676(14) 0.0063(13) 0.0195(11) 0.0172(12)
C2AA 0.142(3) 0.081(2) 0.091(2) -0.0202(16) 0.025(2) -0.0281(19)
C16 0.0828(17) 0.121(2) 0.110(2) -0.0272(19) 0.0640(17) -0.0253(17)
C18 0.0794(14) 0.0686(14) 0.0677(13) -0.0057(11) 0.0434(12) -0.0182(11)
C25 0.0826(16) 0.0789(16) 0.0723(14) 0.0001(13) 0.0343(13) -0.0256(13)
C29 0.110(2) 0.0555(14) 0.0660(14) -0.0038(11) 0.0312(14) -0.0140(13)
C36 0.102(2) 0.0598(14) 0.0713(14) -0.0081(12) 0.0356(14) 0.0047(13)
C38 0.0694(13) 0.0558(12) 0.0567(11) -0.0003(9) 0.0342(10) -0.0057(9)
C42 0.0582(12) 0.0811(16) 0.0741(14) -0.0179(12) 0.0326(11) -0.0164(11)
C50 0.0577(11) 0.0548(11) 0.0451(9) -0.0015(8) 0.0220(8) 0.0012(8)
C60 0.0517(11) 0.0681(13) 0.0523(10) -0.0065(10) 0.0231(9) 0.0007(9)
C66 0.0820(15) 0.0568(12) 0.0629(12) -0.0030(10) 0.0318(11) 0.0039(11)
C68 0.0859(16) 0.0576(12) 0.0566(11) 0.0036(10) 0.0337(11) -0.0019(11)
C72 0.0896(17) 0.0653(14) 0.0741(14) -0.0133(12) 0.0487(13) -0.0221(12)
C74 0.0609(12) 0.0795(16) 0.0602(12) -0.0223(11) 0.0289(10) -0.0090(11)
C77 0.0711(13) 0.0610(12) 0.0560(11) 0.0092(10) 0.0314(10) 0.0080(10)
C86 0.0511(10) 0.0529(11) 0.0433(9) -0.0044(8) 0.0223(8) 0.0010(8)
C87 0.0819(16) 0.0563(12) 0.0831(15) -0.0136(11) 0.0528(13) -0.0055(11)
C96 0.0835(18) 0.100(2) 0.108(2) -0.0288(18) 0.0426(16) 0.0160(15)
C97 0.0678(13) 0.0802(15) 0.0450(10) 0.0041(10) 0.0238(9) 0.0122(11)
C102 0.142(3) 0.0696(18) 0.169(4) -0.032(2) 0.105(3) -0.0283(19)
C108 0.140(3) 0.0680(16) 0.0840(18) 0.0199(13) 0.0641(18) 0.0092(16)
C112 0.150(4) 0.089(2) 0.234(5) -0.074(3) 0.122(4) -0.054(2)
C114 0.204(4) 0.110(3) 0.091(2) 0.046(2) 0.090(3) 0.029(3)
B0AA 0.0508(11) 0.0541(12) 0.0522(11) 0.0023(10) 0.0238(9) 0.0075(9)
C0AA 0.0631(13) 0.0776(15) 0.0567(12) 0.0066(11) 0.0137(10) 0.0043(11)
C1AA 0.141(3) 0.089(2) 0.124(3) -0.0123(19) 0.083(2) -0.046(2)
N1 0.0796(13) 0.0720(12) 0.0766(12) 0.0050(10) 0.0382(11) 0.0204(10)
C2 0.0681(15) 0.106(2) 0.109(2) -0.0158(17) 0.0455(15) 0.0026(14)
C1 0.156(3) 0.118(3) 0.126(3) 0.042(2) 0.068(3) 0.068(3)

loop_
_atom_type_symbol
_atom_type_description
_atom_type_scat_dispersion_real
_atom_type_scat_dispersion_imag
_atom_type_scat_source
C C 0.0033 0.0016 'International Tables Vol C Tables 4.2.6.8 and 6.1.1.4'
H H 0.0000 0.0000 'International Tables Vol C Tables 4.2.6.8 and 6.1.1.4'
B B 0.0013 0.0007 'International Tables Vol C Tables 4.2.6.8 and 6.1.1.4'
N N 0.0061 0.0033 'International Tables Vol C Tables 4.2.6.8 and 6.1.1.4'
S S 0.1246 0.1234 'International Tables Vol C Tables 4.2.6.8 and 6.1.1.4'

loop_
_geom_angle_atom_site_label_1
_geom_angle_atom_site_label_2
_geom_angle_atom_site_label_3
_geom_angle
C112 S4 C74 91.67(19)
C114 S8 C97 92.10(13)
C25 C18 C16 118.1(2)
C25 C18 C38 120.2(2)
C38 C18 C16 121.6(2)
C29 C25 C18 121.8(3)
C25 C29 C2AA 120.8(3)
C36 C29 C2AA 121.0(3)
C36 C29 C25 118.2(2)
C29 C36 C66 122.0(2)
C18 C38 C66 117.3(2)
C18 C38 B0AA 121.61(19)
C66 C38 B0AA 121.05(19)
C72 C42 C60 122.4(2)
C68 C50 C86 119.94(19)
C68 C50 C0AA 117.81(19)
C86 C50 C0AA 122.24(19)
C42 C60 C5 117.2(2)
C42 C60 C86 120.1(2)
C86 C60 C5 122.6(2)
C36 C66 C38 120.5(2)
C36 C66 C96 118.1(2)
C38 C66 C96 121.5(2)
C72 C68 C50 122.5(2)
C42 C72 C68 117.5(2)
C42 C72 C1AA 121.7(3)
C68 C72 C1AA 120.8(3)
C87 C74 S4 110.06(19)
C87 C74 C97 130.1(2)
C97 C74 S4 119.79(19)
C97 C77 C108 110.3(2)
C97 C77 B0AA 127.9(2)
C108 C77 B0AA 121.6(2)
C50 C86 B0AA 120.68(17)
C60 C86 C50 117.60(18)
C60 C86 B0AA 121.70(17)
C74 C87 C102 112.9(3)
C74 C87 N1 123.7(2)
N1 C87 C102 123.3(3)
C74 C97 S8 117.71(17)
C77 C97 S8 111.62(18)
C77 C97 C74 130.7(2)
C112 C102 C87 113.7(4)
C114 C108 C77 113.7(3)
C102 C112 S4 111.6(3)
C108 C114 S8 112.3(2)
C77 B0AA C38 116.90(18)
C77 B0AA C86 122.25(18)
C86 B0AA C38 120.73(17)
C87 N1 C2 114.2(2)
C87 N1 C1 115.7(3)
C2 N1 C1 111.2(3)

loop_
_geom_bond_atom_site_label_1
_geom_bond_atom_site_label_2
_geom_bond_distance
S4 C74 1.732(2)
S4 C112 1.721(5)
S8 C97 1.728(2)
S8 C114 1.681(4)
C5 C60 1.511(3)
C2AA C29 1.517(4)
C16 C18 1.508(4)
C18 C25 1.392(3)
C18 C38 1.407(3)
C25 C29 1.378(4)
C29 C36 1.372(4)
C36 C66 1.384(3)
C38 C66 1.409(3)
C38 B0AA 1.584(3)
C42 C60 1.389(3)
C42 C72 1.378(4)
C50 C68 1.385(3)
C50 C86 1.414(3)
C50 C0AA 1.510(3)
C60 C86 1.408(3)
C66 C96 1.508(4)
C68 C72 1.380(4)
C72 C1AA 1.513(4)
C74 C87 1.359(4)
C74 C97 1.456(3)
C77 C97 1.382(3)
C77 C108 1.428(3)
C77 B0AA 1.565(3)
C86 B0AA 1.572(3)
C87 C102 1.416(4)
C87 N1 1.398(3)
C102 C112 1.321(6)
C108 C114 1.358(4)
N1 C2 1.450(4)
N1 C1 1.464(4)
